data_2241281
loop_
_publ_author_name
'Manjula, P. S.'
'Sarojini, B. K.'
'Narayana, B.'
'Byrappa, K.'
'Madan Kumar, S.'

_publ_section_title
;
 Crystal structure of
 4-[(<i>E</i>)-(4-fluorobenzylidene)amino]-3-methyl-1<i>H</i>-1,2,4-triazole-5(4<i>H</i>)-thione
;
_journal_coeditor_code HB7528
_journal_issue 12
_journal_name_full 'Acta Crystallographica Section E'
_journal_page_first o912
_journal_page_last o913
_journal_paper_doi 10.1107/S2056989015020125
_journal_volume 71
_journal_year 2015
_chemical_formula_iupac 'C10 H9 F N4 S'
_chemical_formula_moiety 'C10 H9 F N4 S'
_chemical_formula_sum 'C10 H9 F N4 S'
_chemical_formula_weight 236.27
_chemical_name_systematic 4-[(<i>E</i>)-(4-Fluorobenzylidene)amino]-3-methyl-1<i>H</i>-1,2,4-triazole-5(4<i>H</i>)-thione
_space_group_crystal_system triclinic
_space_group_IT_number 2
_space_group_name_Hall '-P 1'
_space_group_name_H-M_alt 'P -1'
_symmetry_space_group_name_Hall '-P 1'
_symmetry_space_group_name_H-M 'P -1'
_atom_sites_solution_hydrogens geom
_atom_sites_solution_primary direct
_audit_creation_method
;
Olex2 1.2
(compiled 2015.09.30 svn.r3233 for OlexSys, GUI svn.r5103)
;
_cell_angle_alpha 99.526(6)
_cell_angle_beta 104.963(13)
_cell_angle_gamma 113.202(19)
_cell_formula_units_Z 4
_cell_length_a 9.1878(13)
_cell_length_b 11.0083(16)
_cell_length_c 12.9851(18)
_cell_measurement_temperature 273(2)
_cell_measurement_theta_max 50.2
_cell_measurement_theta_min 3.1
_cell_volume 1112.1(4)
_computing_cell_refinement
;
<i>CrystalClear SM Expert</i> (Rigaku, 2011)
;
_computing_data_collection
;
<i>CrystalClear SM Expert</i> (Rigaku, 2011)
;
_computing_data_reduction
;
<i>CrystalClear SM Expert</i> (Rigaku, 2011)
;
_computing_molecular_graphics
;
Mercury (Macrae <i>et al.</i>, 2008)
;
_computing_publication_material
;
OLEX2 (Dolomanov <i>et al.</i>,  2009)
;
_computing_structure_refinement
;
SHELXL2014 (Sheldrick, 2015)
;
_computing_structure_solution
;
SHELXS97 (Sheldrick, 2008)
;
_diffrn_ambient_temperature 273.15
_diffrn_detector_area_resol_mean 7.111
_diffrn_measured_fraction_theta_full 0.970
_diffrn_measured_fraction_theta_max 0.970
_diffrn_measurement_device 'AFC12 (Right): Kappa 3 circle'
_diffrn_measurement_device_type 'Rigaku Saturn724+'
_diffrn_measurement_method 'profile data from \w scans'
_diffrn_radiation_monochromator Confocal
_diffrn_radiation_type MoK\a
_diffrn_radiation_wavelength 0.71075
_diffrn_reflns_av_R_equivalents 0.0418
_diffrn_reflns_limit_h_max 10
_diffrn_reflns_limit_h_min -10
_diffrn_reflns_limit_k_max 13
_diffrn_reflns_limit_k_min -13
_diffrn_reflns_limit_l_max 15
_diffrn_reflns_limit_l_min -15
_diffrn_reflns_number 7140
_diffrn_reflns_theta_full 25.144
_diffrn_reflns_theta_max 25.144
_diffrn_reflns_theta_min 3.086
_exptl_absorpt_coefficient_mu 0.281
_exptl_absorpt_correction_T_max 0.961
_exptl_absorpt_correction_T_min 0.913
_exptl_absorpt_correction_type numerical
_exptl_absorpt_process_details
;
(NUMABS; Rigaku 1999)
;
_exptl_crystal_colour colourless
_exptl_crystal_density_diffrn 1.411
_exptl_crystal_description block
_exptl_crystal_F_000 488
_exptl_crystal_size_max 0.46
_exptl_crystal_size_mid 0.27
_exptl_crystal_size_min 0.14
_refine_diff_density_max 0.380
_refine_diff_density_min -0.388
_refine_ls_extinction_method none
_refine_ls_goodness_of_fit_ref 1.141
_refine_ls_hydrogen_treatment constr
_refine_ls_matrix_type full
_refine_ls_number_parameters 291
_refine_ls_number_reflns 3864
_refine_ls_number_restraints 0
_refine_ls_restrained_S_all 1.141
_refine_ls_R_factor_all 0.1270
_refine_ls_R_factor_gt 0.0676
_refine_ls_shift/su_max 0.001
_refine_ls_shift/su_mean 0.000
_refine_ls_structure_factor_coef Fsqd
_refine_ls_weighting_details 'w=1/[\s^2^(Fo^2^)+(0.1091P)^2^] where P=(Fo^2^+2Fc^2^)/3'
_refine_ls_weighting_scheme calc
_refine_ls_wR_factor_gt 0.1695
_refine_ls_wR_factor_ref 0.2409
_reflns_number_gt 2129
_reflns_number_total 3864
_reflns_threshold_expression 'I > 2\s(I)'
_cod_data_source_file hb7528sup1.cif
_cod_data_source_block I
_cod_original_cell_volume 1112.1(3)
_cod_database_code 2241281
_shelx_space_group_comment
;
The symmetry employed for this shelxl refinement is uniquely defined
by the following loop, which should always be used as a source of
symmetry information in preference to the above space-group names.
They are only intended as comments.
;
_shelx_estimated_absorpt_t_min 0.881
_shelx_estimated_absorpt_t_max 0.962

loop_
_space_group_symop_operation_xyz
'x, y, z'
'-x, -y, -z'

loop_
_atom_site_type_symbol
_atom_site_label
_atom_site_fract_x
_atom_site_fract_y
_atom_site_fract_z
_atom_site_U_iso_or_equiv
_atom_site_adp_type
_atom_site_calc_flag
_atom_site_occupancy
S S1A 0.39859(16) 1.12479(13) 1.02659(11) 0.0573(5) Uani d 1
F F7A -0.4939(4) 0.8642(3) 0.4693(2) 0.0760(10) Uani d 1
N N9A -0.0027(5) 0.8484(4) 0.9077(3) 0.0473(10) Uani d 1
N N10A 0.1291(4) 0.8735(4) 1.0034(3) 0.0432(10) Uani d 1
N N12A 0.3539(5) 0.9370(4) 1.1424(3) 0.0561(12) Uani d 1
H H12A 0.4552 0.9845 1.1908 0.067 Uiso calc 1
N N13A 0.2420(5) 0.8131(4) 1.1474(3) 0.0554(12) Uani d 1
C C1A -0.1016(6) 1.0207(5) 0.7051(4) 0.0500(13) Uani d 1
H H1A -0.0018 1.1037 0.7368 0.060 Uiso calc 1
C C2A -0.2264(6) 1.0043(5) 0.6090(4) 0.0530(13) Uani d 1
H H2A -0.2120 1.0753 0.5764 0.064 Uiso calc 1
C C3A -0.3703(6) 0.8814(5) 0.5640(4) 0.0522(13) Uani d 1
C C4A -0.3998(6) 0.7748(5) 0.6106(4) 0.0552(14) Uani d 1
H H4A -0.5011 0.6931 0.5785 0.066 Uiso calc 1
C C5A -0.2734(6) 0.7923(5) 0.7079(4) 0.0536(14) Uani d 1
H H5A -0.2902 0.7215 0.7409 0.064 Uiso calc 1
C C6A -0.1226(6) 0.9155(5) 0.7551(4) 0.0454(12) Uani d 1
C C8A 0.0114(6) 0.9380(5) 0.8561(4) 0.0510(13) Uani d 1
H H8A 0.1110 1.0211 0.8837 0.061 Uiso calc 1
C C11A 0.2945(6) 0.9791(5) 1.0568(4) 0.0446(12) Uani d 1
C C14A 0.1047(6) 0.7753(5) 1.0609(4) 0.0526(13) Uani d 1
C C15A -0.0608(6) 0.6508(5) 1.0301(4) 0.0719(18) Uani d 1
H H15A -0.1473 0.6790 1.0294 0.108 Uiso calc 1
H H15B -0.0529 0.6011 1.0838 0.108 Uiso calc 1
H H15C -0.0889 0.5918 0.9572 0.108 Uiso calc 1
S S1B -0.26267(16) 0.12273(14) 0.35120(11) 0.0610(5) Uani d 1
F F7B 0.5646(4) 0.4091(3) 0.9385(2) 0.0814(11) Uani d 1
N N9B 0.1189(5) 0.4053(4) 0.4714(3) 0.0496(11) Uani d 1
N N10B 0.0075(5) 0.3641(4) 0.3610(3) 0.0484(10) Uani d 1
N N12B -0.2067(5) 0.2789(4) 0.2102(3) 0.0521(11) Uani d 1
H H12B -0.3036 0.2243 0.1587 0.063 Uiso calc 1
N N13B -0.0935(5) 0.3990(4) 0.1997(4) 0.0613(13) Uani d 1
C C1B 0.2667(6) 0.2306(5) 0.6557(4) 0.0508(13) Uani d 1
H H1B 0.2079 0.1415 0.6058 0.061 Uiso calc 1
C C2B 0.3733(6) 0.2533(5) 0.7627(4) 0.0512(13) Uani d 1
H H2B 0.3869 0.1811 0.7849 0.061 Uiso calc 1
C C3B 0.4578(6) 0.3861(5) 0.8343(4) 0.0562(14) Uani d 1
C C4B 0.4449(7) 0.4946(5) 0.8038(4) 0.0625(15) Uani d 1
H H4B 0.5082 0.5838 0.8534 0.075 Uiso calc 1
C C5B 0.3360(6) 0.4708(5) 0.6976(4) 0.0555(14) Uani d 1
H H5B 0.3230 0.5439 0.6768 0.067 Uiso calc 1
C C6B 0.2462(6) 0.3377(5) 0.6221(4) 0.0451(12) Uani d 1
C C8B 0.1354(6) 0.3082(5) 0.5079(4) 0.0475(12) Uani d 1
H H8B 0.0759 0.2175 0.4608 0.057 Uiso calc 1
C C11B -0.1542(6) 0.2535(5) 0.3070(4) 0.0470(12) Uani d 1
C C14B 0.0355(6) 0.4495(5) 0.2934(4) 0.0574(14) Uani d 1
C C15B 0.1950(7) 0.5814(6) 0.3281(5) 0.087(2) Uani d 1
H H15D 0.2052 0.6437 0.3938 0.130 Uiso calc 1
H H15E 0.1922 0.6232 0.2688 0.130 Uiso calc 1
H H15F 0.2904 0.5622 0.3439 0.130 Uiso calc 1

loop_
_atom_site_aniso_label
_atom_site_aniso_U_11
_atom_site_aniso_U_22
_atom_site_aniso_U_33
_atom_site_aniso_U_12
_atom_site_aniso_U_13
_atom_site_aniso_U_23
S1A 0.0503(8) 0.0540(8) 0.0611(10) 0.0180(7) 0.0128(7) 0.0283(7)
F7A 0.065(2) 0.094(2) 0.061(2) 0.0378(18) 0.0029(16) 0.0320(18)
N9A 0.044(2) 0.050(2) 0.041(2) 0.021(2) 0.0039(19) 0.015(2)
N10A 0.044(2) 0.048(2) 0.038(2) 0.022(2) 0.0117(19) 0.0175(19)
N12A 0.049(3) 0.062(3) 0.057(3) 0.022(2) 0.016(2) 0.032(2)
N13A 0.054(3) 0.056(3) 0.050(3) 0.018(2) 0.014(2) 0.024(2)
C1A 0.050(3) 0.051(3) 0.041(3) 0.016(2) 0.012(2) 0.016(2)
C2A 0.064(3) 0.052(3) 0.039(3) 0.025(3) 0.011(3) 0.018(3)
C3A 0.050(3) 0.061(3) 0.047(3) 0.027(3) 0.014(3) 0.020(3)
C4A 0.043(3) 0.059(3) 0.049(3) 0.019(3) 0.005(2) 0.010(3)
C5A 0.050(3) 0.048(3) 0.056(3) 0.015(3) 0.016(3) 0.022(3)
C6A 0.045(3) 0.057(3) 0.043(3) 0.029(3) 0.019(2) 0.019(3)
C8A 0.044(3) 0.053(3) 0.053(3) 0.020(2) 0.015(2) 0.020(3)
C11A 0.046(3) 0.045(3) 0.046(3) 0.023(2) 0.015(2) 0.018(2)
C14A 0.053(3) 0.054(3) 0.061(4) 0.029(3) 0.022(3) 0.030(3)
C15A 0.066(4) 0.064(4) 0.073(4) 0.015(3) 0.020(3) 0.037(3)
S1B 0.0540(9) 0.0608(9) 0.0584(10) 0.0150(7) 0.0144(7) 0.0318(7)
F7B 0.085(2) 0.078(2) 0.050(2) 0.0233(18) -0.0030(17) 0.0199(17)
N9B 0.050(2) 0.047(2) 0.036(2) 0.015(2) 0.0017(19) 0.015(2)
N10B 0.051(2) 0.042(2) 0.043(2) 0.016(2) 0.008(2) 0.019(2)
N12B 0.044(2) 0.052(2) 0.051(3) 0.014(2) 0.011(2) 0.022(2)
N13B 0.055(3) 0.058(3) 0.067(3) 0.017(2) 0.017(2) 0.037(2)
C1B 0.058(3) 0.046(3) 0.041(3) 0.021(2) 0.013(2) 0.012(2)
C2B 0.060(3) 0.045(3) 0.042(3) 0.023(3) 0.011(3) 0.013(3)
C3B 0.052(3) 0.064(4) 0.038(3) 0.014(3) 0.011(2) 0.020(3)
C4B 0.074(4) 0.042(3) 0.045(3) 0.016(3) 0.005(3) 0.004(3)
C5B 0.070(4) 0.048(3) 0.058(4) 0.032(3) 0.026(3) 0.023(3)
C6B 0.045(3) 0.045(3) 0.047(3) 0.019(2) 0.016(2) 0.021(2)
C8B 0.052(3) 0.047(3) 0.050(3) 0.027(2) 0.020(2) 0.014(3)
C11B 0.052(3) 0.045(3) 0.043(3) 0.020(2) 0.015(2) 0.020(2)
C14B 0.052(3) 0.054(3) 0.062(4) 0.018(3) 0.015(3) 0.032(3)
C15B 0.067(4) 0.071(4) 0.083(5) 0.001(3) 0.002(3) 0.047(3)

loop_
_atom_type_symbol
_atom_type_description
_atom_type_scat_dispersion_real
_atom_type_scat_dispersion_imag
_atom_type_scat_source
C C 0.0033 0.0016 'International Tables Vol C Tables 4.2.6.8 and 6.1.1.4'
H H 0.0000 0.0000 'International Tables Vol C Tables 4.2.6.8 and 6.1.1.4'
F F 0.0171 0.0103 'International Tables Vol C Tables 4.2.6.8 and 6.1.1.4'
N N 0.0061 0.0033 'International Tables Vol C Tables 4.2.6.8 and 6.1.1.4'
S S 0.1246 0.1234 'International Tables Vol C Tables 4.2.6.8 and 6.1.1.4'

loop_
_geom_angle_atom_site_label_1
_geom_angle_atom_site_label_2
_geom_angle_atom_site_label_3
_geom_angle
C8A N9A N10A 120.5(4)
N9A N10A C11A 133.3(4)
N9A N10A C14A 118.5(4)
C14A N10A C11A 108.1(4)
N13A N12A H12A 122.3
C11A N12A H12A 122.3
C11A N12A N13A 115.4(4)
C14A N13A N12A 103.5(4)
C2A C1A H1A 119.3
C2A C1A C6A 121.4(4)
C6A C1A H1A 119.3
C1A C2A H2A 121.0
C3A C2A C1A 118.1(4)
C3A C2A H2A 121.0
F7A C3A C4A 118.2(4)
C2A C3A F7A 118.5(4)
C2A C3A C4A 123.3(5)
C3A C4A H4A 120.8
C3A C4A C5A 118.3(5)
C5A C4A H4A 120.8
C4A C5A H5A 119.9
C6A C5A C4A 120.2(4)
C6A C5A H5A 119.9
C1A C6A C5A 118.8(4)
C1A C6A C8A 119.3(4)
C5A C6A C8A 121.9(4)
N9A C8A C6A 122.3(4)
N9A C8A H8A 118.9
C6A C8A H8A 118.9
N10A C11A S1A 130.5(3)
N12A C11A S1A 127.4(4)
N12A C11A N10A 102.2(4)
N10A C14A C15A 122.8(4)
N13A C14A N10A 110.9(4)
N13A C14A C15A 126.2(4)
C14A C15A H15A 109.5
C14A C15A H15B 109.5
C14A C15A H15C 109.5
H15A C15A H15B 109.5
H15A C15A H15C 109.5
H15B C15A H15C 109.5
C8B N9B N10B 116.0(4)
C11B N10B N9B 129.7(4)
C14B N10B N9B 121.4(4)
C14B N10B C11B 108.0(4)
N13B N12B H12B 122.5
C11B N12B H12B 122.5
C11B N12B N13B 114.9(4)
C14B N13B N12B 103.4(4)
C2B C1B H1B 119.3
C6B C1B H1B 119.3
C6B C1B C2B 121.5(5)
C1B C2B H2B 121.2
C3B C2B C1B 117.6(4)
C3B C2B H2B 121.2
F7B C3B C2B 117.7(4)
C4B C3B F7B 119.4(5)
C4B C3B C2B 122.8(5)
C3B C4B H4B 120.4
C3B C4B C5B 119.2(5)
C5B C4B H4B 120.4
C4B C5B H5B 119.9
C4B C5B C6B 120.2(4)
C6B C5B H5B 119.9
C1B C6B C5B 118.6(4)
C1B C6B C8B 119.1(4)
C5B C6B C8B 122.3(4)
N9B C8B C6B 121.2(4)
N9B C8B H8B 119.4
C6B C8B H8B 119.4
N10B C11B S1B 129.7(3)
N12B C11B S1B 127.8(4)
N12B C11B N10B 102.4(4)
N10B C14B C15B 122.2(4)
N13B C14B N10B 111.2(4)
N13B C14B C15B 126.6(4)
C14B C15B H15D 109.5
C14B C15B H15E 109.5
C14B C15B H15F 109.5
H15D C15B H15E 109.5
H15D C15B H15F 109.5
H15E C15B H15F 109.5

loop_
_geom_bond_atom_site_label_1
_geom_bond_atom_site_label_2
_geom_bond_distance
S1A C11A 1.683(5)
F7A C3A 1.367(5)
N9A N10A 1.390(5)
N9A C8A 1.266(5)
N10A C11A 1.393(5)
N10A C14A 1.392(5)
N12A H12A 0.8600
N12A N13A 1.371(5)
N12A C11A 1.344(5)
N13A C14A 1.314(6)
C1A H1A 0.9300
C1A C2A 1.389(6)
C1A C6A 1.391(6)
C2A H2A 0.9300
C2A C3A 1.360(6)
C3A C4A 1.373(6)
C4A H4A 0.9300
C4A C5A 1.402(6)
C5A H5A 0.9300
C5A C6A 1.393(6)
C6A C8A 1.454(6)
C8A H8A 0.9300
C14A C15A 1.488(6)
C15A H15A 0.9600
C15A H15B 0.9600
C15A H15C 0.9600
S1B C11B 1.684(4)
F7B C3B 1.365(5)
N9B N10B 1.404(5)
N9B C8B 1.283(5)
N10B C11B 1.391(5)
N10B C14B 1.386(6)
N12B H12B 0.8600
N12B N13B 1.377(5)
N12B C11B 1.341(5)
N13B C14B 1.307(6)
C1B H1B 0.9300
C1B C2B 1.393(6)
C1B C6B 1.386(6)
C2B H2B 0.9300
C2B C3B 1.374(6)
C3B C4B 1.356(7)
C4B H4B 0.9300
C4B C5B 1.391(6)
C5B H5B 0.9300
C5B C6B 1.393(6)
C6B C8B 1.464(6)
C8B H8B 0.9300
C14B C15B 1.491(6)
C15B H15D 0.9600
C15B H15E 0.9600
C15B H15F 0.9600

loop_
_geom_hbond_atom_site_label_D
_geom_hbond_atom_site_label_H
_geom_hbond_atom_site_label_A
_geom_hbond_site_symmetry_A
_geom_hbond_distance_DH
_geom_hbond_distance_HA
_geom_hbond_distance_DA
_geom_hbond_angle_DHA
C8A H8A S1A . 0.93 2.47 3.232(5) 139
N12A H12A S1B 1_666 0.86 2.54 3.391(4) 173
N12B H12B S1A 1_444 0.86 2.49 3.326(4) 163

loop_
_geom_torsion_atom_site_label_1
_geom_torsion_atom_site_label_2
_geom_torsion_atom_site_label_3
_geom_torsion_atom_site_label_4
_geom_torsion
F7A C3A C4A C5A -179.9(4)
N9A N10A C11A S1A 2.6(8)
N9A N10A C11A N12A -178.2(4)
N9A N10A C14A N13A 178.6(4)
N9A N10A C14A C15A -5.3(7)
N10A N9A C8A C6A 179.4(4)
N12A N13A C14A N10A -0.4(5)
N12A N13A C14A C15A -176.4(5)
N13A N12A C11A S1A -179.8(3)
N13A N12A C11A N10A 0.9(5)
C1A C2A C3A F7A -179.9(5)
C1A C2A C3A C4A 1.8(8)
C1A C6A C8A N9A 177.3(5)
C2A C1A C6A C5A -0.8(7)
C2A C1A C6A C8A -179.6(5)
C2A C3A C4A C5A -1.7(8)
C3A C4A C5A C6A 0.2(8)
C4A C5A C6A C1A 1.0(7)
C4A C5A C6A C8A 179.8(5)
C5A C6A C8A N9A -1.4(8)
C6A C1A C2A C3A -0.5(8)
C8A N9A N10A C11A -6.6(8)
C8A N9A N10A C14A 176.6(4)
C11A N10A C14A N13A 1.0(6)
C11A N10A C14A C15A 177.1(5)
C11A N12A N13A C14A -0.3(6)
C14A N10A C11A S1A 179.7(4)
C14A N10A C11A N12A -1.1(5)
F7B C3B C4B C5B 180.0(4)
N9B N10B C11B S1B -7.1(8)
N9B N10B C11B N12B 171.0(4)
N9B N10B C14B N13B -171.9(4)
N9B N10B C14B C15B 7.9(8)
N10B N9B C8B C6B -179.2(4)
N12B N13B C14B N10B 0.9(6)
N12B N13B C14B C15B -178.9(6)
N13B N12B C11B S1B 176.2(4)
N13B N12B C11B N10B -1.9(5)
C1B C2B C3B F7B -178.9(4)
C1B C2B C3B C4B -2.0(8)
C1B C6B C8B N9B -176.7(5)
C2B C1B C6B C5B 0.4(8)
C2B C1B C6B C8B 178.6(4)
C2B C3B C4B C5B 3.1(9)
C3B C4B C5B C6B -2.4(8)
C4B C5B C6B C1B 0.7(8)
C4B C5B C6B C8B -177.4(5)
C5B C6B C8B N9B 1.4(7)
C6B C1B C2B C3B 0.2(8)
C8B N9B N10B C11B 45.3(7)
C8B N9B N10B C14B -147.4(5)
C11B N10B C14B N13B -2.1(6)
C11B N10B C14B C15B 177.7(5)
C11B N12B N13B C14B 0.7(6)
C14B N10B C11B S1B -175.8(4)
C14B N10B C11B N12B 2.3(5)

_cod_database_fobs_code 2241281
